data_2200219
loop_
_publ_author_name
'Mague, Joel T.'
'Alworth, William L.'
'Foroozesh, Maryam'

_publ_section_title
;
 1-Adamantyl propargyl ether
;
_journal_issue 3
_journal_name_full 'Acta Crystallographica Section E'
_journal_page_first o220
_journal_page_last o221
_journal_paper_doi 10.1107/S1600536801002628
_journal_volume 57
_journal_year 2001
_chemical_formula_moiety 'C13 H18 O'
_chemical_formula_sum 'C13 H18 O'
_chemical_formula_weight 190.27
_chemical_name_systematic
;
 1-(2-propynyloxy)-tricyclo[3.3.1.1^3,7^]decane
;
_space_group_IT_number 19
_symmetry_cell_setting orthorhombic
_symmetry_space_group_name_Hall 'P 2ac 2ab'
_symmetry_space_group_name_H-M 'P 21 21 21'
_audit_creation_method SHELXL-97
_cell_angle_alpha 90.00
_cell_angle_beta 90.00
_cell_angle_gamma 90.00
_cell_formula_units_Z 4
_cell_length_a 7.4432(2)
_cell_length_b 10.9094(2)
_cell_length_c 13.2137(4)
_cell_measurement_reflns_used 10416
_cell_measurement_temperature 120(2)
_cell_measurement_theta_max 30.0
_cell_measurement_theta_min 2.5
_cell_volume 1072.96(5)
_computing_cell_refinement 'DENZO and SCALEPAK (Otwinowski & Minor, 1997)'
_computing_data_collection 'COLLECT (Nonius, 2000)'
_computing_data_reduction 'DENZO and SCALEPAK (Otwinowski & Minor, 1997)'
_computing_molecular_graphics 'SHELXTL (Bruker, 1997)'
_computing_publication_material SHELXTL
_computing_structure_refinement 'SHELXL97 (Sheldrick, 1997)'
_computing_structure_solution 'SHELXS97 (Sheldrick, 1990)'
_diffrn_ambient_temperature 120(2)
_diffrn_measured_fraction_theta_full .997
_diffrn_measured_fraction_theta_max .997
_diffrn_measurement_device_type 'Nonius KappaCCD (with Oxford Cryosystems Cryostream coller)'
_diffrn_measurement_method '\w scans with \k offsets'
_diffrn_radiation_monochromator graphite
_diffrn_radiation_source 'fine-focus sealed tube'
_diffrn_radiation_type MoK\a
_diffrn_radiation_wavelength .71073
_diffrn_reflns_av_R_equivalents .020
_diffrn_reflns_av_sigmaI/netI .0333
_diffrn_reflns_limit_h_max 10
_diffrn_reflns_limit_h_min -10
_diffrn_reflns_limit_k_max 15
_diffrn_reflns_limit_k_min -15
_diffrn_reflns_limit_l_max 18
_diffrn_reflns_limit_l_min -18
_diffrn_reflns_number 10416
_diffrn_reflns_theta_full 30.0
_diffrn_reflns_theta_max 30.0
_diffrn_reflns_theta_min 3.14
_diffrn_standards_decay_% 0
_diffrn_standards_interval_time 0
_diffrn_standards_number 0
_exptl_absorpt_coefficient_mu .072
_exptl_absorpt_correction_T_max .988
_exptl_absorpt_correction_T_min .984
_exptl_absorpt_correction_type multi-scan
_exptl_absorpt_process_details '(HKL SCALEPAK; Otwinowski & Minor, 1997)'
_exptl_crystal_colour Colourless
_exptl_crystal_density_diffrn 1.178
_exptl_crystal_density_method 'not measured'
_exptl_crystal_description Block
_exptl_crystal_F_000 416
_exptl_crystal_size_max .23
_exptl_crystal_size_mid .18
_exptl_crystal_size_min .17
_refine_diff_density_max .17
_refine_diff_density_min -.22
_refine_ls_extinction_method none
_refine_ls_goodness_of_fit_ref 1.02
_refine_ls_hydrogen_treatment constr
_refine_ls_matrix_type full
_refine_ls_number_parameters 127
_refine_ls_number_reflns 1808
_refine_ls_number_restraints 0
_refine_ls_restrained_S_all 1.02
_refine_ls_R_factor_all .050
_refine_ls_R_factor_gt .039
_refine_ls_shift/su_max .001
_refine_ls_shift/su_mean .001
_refine_ls_structure_factor_coef Fsqd
_refine_ls_weighting_details 'calc w = 1/[\s^2^(Fo^2^)+(0.0367P)^2^+0.2443P] where P = (Fo^2^+2Fc^2^)/3'
_refine_ls_weighting_scheme calc
_refine_ls_wR_factor_ref .092
_reflns_number_gt 1579
_reflns_number_total 1808
_reflns_threshold_expression I>2\s(I)
_cod_data_source_file om6008.cif
_cod_data_source_block 1
_cod_depositor_comments
;
The following automatic conversions were performed:
'_symmetry_cell_setting' value 'Orthorhombic' changed to 'orthorhombic'
according to '/home/saulius/struct/CIF-dictionaries/cif_core.dic'
dictionary named 'cif_core.dic' version 2.4.1 from 2010-06-29.

Automatic conversion script
Id: cif_fix_enum 1527 2010-12-29 10:47:43Z saulius 

The following automatic conversions were performed:

'_symmetry_cell_setting' value 'Orthorhombic' changed to
'orthorhombic' according to
/home/saulius/struct/CIF-dictionaries/cif_core.dic dictionary named
'cif_core.dic' version 2.4.1 from 2010-06-29.

Automatic conversion script
Id: cif_fix_values 1715 2011-07-08 13:25:40Z adriana 
;
_cod_database_code 2200219
_cod_database_fobs_code 2200219

loop_
_symmetry_equiv_pos_as_xyz
'x, y, z'
'-x+1/2, -y, z+1/2'
'x+1/2, -y+1/2, -z'
'-x, y+1/2, -z+1/2'

loop_
_atom_site_label
_atom_site_fract_x
_atom_site_fract_y
_atom_site_fract_z
_atom_site_U_iso_or_equiv
_atom_site_adp_type
_atom_site_calc_flag
_atom_site_refinement_flags
_atom_site_occupancy
_atom_site_disorder_assembly
_atom_site_disorder_group
_atom_site_type_symbol
O .01556(14) .82489(9) .81781(8) .0231(2) Uani d . 1 . . O
C1 -.12312(19) .86183(12) .74667(10) .0185(3) Uani d . 1 . . C
C2 -.2046(2) .74062(13) .71162(12) .0259(3) Uani d . 1 . . C
H2A -.2525 .6954 .7707 .034 Uiso calc R 1 . . H
H2B -.1104 .6896 .6797 .034 Uiso calc R 1 . . H
C3 -.3564(2) .76406(14) .63543(11) .0249(3) Uani d . 1 . . C
H3 -.4090 .6842 .6131 .032 Uiso calc R 1 . . H
C4 -.5015(2) .84188(16) .68574(13) .0325(4) Uani d . 1 . . C
H4A -.5527 .7972 .7443 .042 Uiso calc R 1 . . H
H4B -.5997 .8582 .6370 .042 Uiso calc R 1 . . H
C5 -.4197(2) .96290(16) .72125(15) .0377(4) Uani d . 1 . . C
H5 -.5152 1.0137 .7541 .049 Uiso calc R 1 . . H
C6 -.3435(3) 1.03252(16) .63068(17) .0453(5) Uani d . 1 . . C
H6A -.2909 1.1111 .6535 .059 Uiso calc R 1 . . H
H6B -.4408 1.0508 .5819 .059 Uiso calc R 1 . . H
C7 -.1986(3) .95438(18) .57933(13) .0380(4) Uani d . 1 . . C
H7 -.1493 .9996 .5197 .049 Uiso calc R 1 . . H
C8 -.0466(2) .92950(16) .65548(12) .0284(4) Uani d . 1 . . C
H8A .0482 .8793 .6232 .037 Uiso calc R 1 . . H
H8B .0077 1.0079 .6775 .037 Uiso calc R 1 . . H
C9 -.2794(2) .83222(17) .54396(12) .0325(4) Uani d . 1 . . C
H9A -.3757 .8477 .4939 .042 Uiso calc R 1 . . H
H9B -.1855 .7817 .5112 .042 Uiso calc R 1 . . H
C10 -.2688(2) .93883(16) .79773(13) .0297(4) Uani d . 1 . . C
H10A -.2173 1.0176 .8212 .039 Uiso calc R 1 . . H
H10B -.3171 .8946 .8572 .039 Uiso calc R 1 . . H
C11 .1189(2) .92254(14) .85968(12) .0249(3) Uani d . 1 . . C
H11A .0384 .9838 .8914 .032 Uiso calc R 1 . . H
H11B .1885 .9638 .8056 .032 Uiso calc R 1 . . H
C12 .2411(2) .87175(14) .93563(12) .0241(3) Uani d . 1 . . C
C13 .3398(2) .83105(15) .99742(12) .0291(3) Uani d . 1 . . C
H13 .4190 .7984 1.0470 .044 Uiso calc R 1 . . H

loop_
_atom_site_aniso_label
_atom_site_aniso_U_11
_atom_site_aniso_U_22
_atom_site_aniso_U_33
_atom_site_aniso_U_12
_atom_site_aniso_U_13
_atom_site_aniso_U_23
O .0262(5) .0195(5) .0237(5) -.0017(4) -.0068(4) .0026(4)
C1 .0197(6) .0188(6) .0171(6) .0007(5) -.0009(6) .0018(5)
C2 .0309(8) .0188(7) .0280(7) -.0013(6) -.0047(7) .0003(6)
C3 .0259(7) .0232(7) .0255(7) -.0027(6) -.0033(6) -.0025(6)
C4 .0209(7) .0436(9) .0329(9) -.0010(7) -.0007(7) -.0073(7)
C5 .0277(8) .0368(9) .0487(11) .0134(7) -.0100(8) -.0169(8)
C6 .0497(11) .0247(8) .0615(13) .0021(8) -.0315(11) .0055(8)
C7 .0419(10) .0456(10) .0266(8) -.0171(8) -.0119(8) .0162(8)
C8 .0262(8) .0378(8) .0211(7) -.0092(7) -.0018(6) .0069(6)
C9 .0309(8) .0466(10) .0201(7) -.0038(8) -.0038(7) -.0006(7)
C10 .0258(7) .0350(8) .0282(8) .0039(7) -.0023(7) -.0122(7)
C11 .0265(7) .0219(7) .0264(7) -.0009(6) -.0047(7) .0011(6)
C12 .0255(7) .0234(7) .0233(7) -.0015(6) .0000(6) -.0008(6)
C13 .0303(8) .0295(8) .0276(7) -.0007(7) -.0047(7) .0009(7)

loop_
_atom_type_symbol
_atom_type_description
_atom_type_scat_dispersion_real
_atom_type_scat_dispersion_imag
_atom_type_scat_source
C C .0033 .0016 'International Tables Vol C Tables 4.2.6.8 and 6.1.1.4'
H H .0000 .0000 'International Tables Vol C Tables 4.2.6.8 and 6.1.1.4'
O O .0106 .0060 'International Tables Vol C Tables 4.2.6.8 and 6.1.1.4'

loop_
_geom_angle_atom_site_label_1
_geom_angle_atom_site_label_2
_geom_angle_atom_site_label_3
_geom_angle
C11 O C1 115.28(10)
O C1 C8 112.37(11)
O C1 C2 103.78(11)
C8 C1 C2 109.16(12)
O C1 C10 111.76(11)
C8 C1 C10 110.36(13)
C2 C1 C10 109.15(12)
C1 C2 C3 110.31(12)
C4 C3 C9 109.80(14)
C4 C3 C2 109.14(13)
C9 C3 C2 108.86(13)
C3 C4 C5 109.42(13)
C6 C5 C4 109.71(16)
C6 C5 C10 109.23(15)
C4 C5 C10 110.26(15)
C5 C6 C7 109.38(14)
C6 C7 C9 109.99(15)
C6 C7 C8 109.02(15)
C9 C7 C8 109.52(15)
C1 C8 C7 109.15(12)
C3 C9 C7 109.16(13)
C1 C10 C5 108.84(12)
O C11 C12 108.58(12)
C13 C12 C11 179.69(18)

loop_
_geom_bond_atom_site_label_1
_geom_bond_atom_site_label_2
_geom_bond_site_symmetry_2
_geom_bond_distance
_geom_bond_publ_flag
O C11 . 1.4258(18) ?
O C1 . 1.4531(16) ?
C1 C8 . 1.5235(19) ?
C1 C2 . 1.5268(19) ?
C1 C10 . 1.528(2) ?
C2 C3 . 1.535(2) ?
C3 C4 . 1.526(2) ?
C3 C9 . 1.530(2) ?
C4 C5 . 1.528(2) ?
C5 C6 . 1.527(3) ?
C5 C10 . 1.534(2) ?
C6 C7 . 1.533(3) ?
C7 C9 . 1.535(3) ?
C7 C8 . 1.538(2) ?
C11 C12 . 1.463(2) ?
C12 C13 . 1.185(2) ?

loop_
_geom_hbond_atom_site_label_D
_geom_hbond_atom_site_label_H
_geom_hbond_atom_site_label_A
_geom_hbond_site_symmetry_A
_geom_hbond_distance_DH
_geom_hbond_distance_HA
_geom_hbond_distance_DA
_geom_hbond_angle_DHA
C13 H13 O 3_567 .95 2.35 3.251(2) 158.2

loop_
_cod_related_entry_id
_cod_related_entry_database
_cod_related_entry_code
1 ChemSpider 8595475
